data_1567728
loop_
_publ_author_name
'Rai, Pramod'
'Maji, Kakoli'
'Jana, Sayan K.'
'Maji, Biplab'

_publ_section_title
;
 Intermolecular dearomative [4 + 2] cycloaddition of naphthalenes via
 visible-light energy-transfer-catalysis
;
_journal_issue 42
_journal_name_full 'Chemical Science'
_journal_page_first 12503
_journal_page_last 12510
_journal_paper_doi 10.1039/D2SC04005K
_journal_volume 13
_journal_year 2022
_chemical_formula_moiety 'C20 H17 Cl O'
_chemical_formula_sum 'C20 H17 Cl O'
_chemical_formula_weight 308.79
_space_group_crystal_system monoclinic
_space_group_IT_number 14
_space_group_name_Hall '-P 2ybc'
_space_group_name_H-M_alt 'P 1 21/c 1'
_atom_sites_solution_hydrogens geom
_atom_sites_solution_primary iterative
_audit_creation_date 2022-05-19
_audit_creation_method
;
Olex2 1.5
(compiled 2021.12.09 svn.r5202d8cf for OlexSys, GUI svn.r6439)
;
_audit_update_record
;
2022-05-19 deposited with the CCDC.	2022-10-05 downloaded from the CCDC.
;
_cell_angle_alpha 90
_cell_angle_beta 115.798(2)
_cell_angle_gamma 90
_cell_formula_units_Z 4
_cell_length_a 9.4028(2)
_cell_length_b 19.5701(2)
_cell_length_c 9.3681(2)
_cell_measurement_reflns_used 7636
_cell_measurement_temperature 100.00(10)
_cell_measurement_theta_max 67.9920
_cell_measurement_theta_min 2.2490
_cell_volume 1552.05(6)
_computing_cell_refinement 'CrysAlisPro 1.171.40.53 (Rigaku OD, 2019)'
_computing_data_collection 'CrysAlisPro 1.171.40.53 (Rigaku OD, 2019)'
_computing_data_reduction 'CrysAlisPro 1.171.40.53 (Rigaku OD, 2019)'
_computing_molecular_graphics 'Olex2 1.5 (Dolomanov et al., 2009)'
_computing_publication_material 'Olex2 1.5 (Dolomanov et al., 2009)'
_computing_structure_refinement 'SHELXL 2018/3 (Sheldrick, 2015)'
_computing_structure_solution 'olex2.solve 1.5 (Bourhis et al., 2015)'
_diffrn_ambient_temperature 100.00
_diffrn_detector_area_resol_mean 10.0000
_diffrn_detector_type HyPix3000
_diffrn_measured_fraction_theta_full 0.885
_diffrn_measured_fraction_theta_max 0.880
_diffrn_measurement_details
;
List of Runs (angles in degrees, time in seconds):

  # Type    Start    End  Width  t~exp~   \w     \q     \k     \f   Frames
#--------------------------------------------------------------------------
  1  \w     78.00 163.00   0.50    0.46    --   96.67  50.00 -91.00  170
  2  \w     99.00 164.00   0.50    0.46    --   96.67 117.00-150.00  130
  3  \w    105.00 170.00   0.50    0.46    --   96.67  96.00 120.00  130
  4  \w    106.00 171.00   0.50    0.46    --   96.67  97.00 131.00  130
  5  \w    -22.00  69.00   0.50    0.20    --   40.33 -81.00 -86.00  182
  6  \w     40.00  65.00   0.50    0.46    --   96.67 -97.00  23.00   50
  7  \w     -7.00  75.00   0.50    0.20    --   40.33 -97.00  23.00  164
  8  \w     28.00 125.00   0.50    0.46    --   96.67 -81.00 -86.00  194
  9  \w     29.00  83.00   0.50    0.46    --   96.67 -68.00-180.00  108
 10  \w     30.00  57.00   0.50    0.46    --   96.67 -50.00   0.00   54
 11  \w     30.00  57.00   0.50    0.46    --   96.67 -50.00  30.00   54
 12  \w     30.00  57.00   0.50    0.46    --   96.67 -50.00  60.00   54
 13  \w     30.00  57.00   0.50    0.46    --   96.67 -50.00  90.00   54
 14  \w     30.00  57.00   0.50    0.46    --   96.67 -50.00 122.00   54
 15  \w     29.00  83.00   0.50    0.46    --   96.67 -68.00  90.00  108
 16  \w    -26.00  57.00   0.50    0.20    --   40.33 -50.00 122.00  166
 17  \w    -30.00  31.00   0.50    0.20    --   40.33 -25.00   0.00  122
 18  \w    -74.00  29.00   0.50    0.20    --  -40.33  97.00 131.00  206
 19  \w    -81.00  -8.00   0.50    0.46    --  -82.50  97.00 131.00  146
 20  \w    -68.00  29.00   0.50    0.20    --  -40.33  81.00  36.00  194
 21  \w    -57.00  26.00   0.50    0.20    --  -40.33  50.00 -91.00  166
 22  \w    -57.00 -16.00   0.50    0.46    --  -82.50  50.00 -91.00   82
 23  \w   -106.00 -25.00   0.50    0.20    --  -40.33 -38.00-150.00  162
 24  \w   -152.00 -78.00   0.50    0.46    --  -82.50 -81.00 -86.00  148
 25  \w   -156.00 -84.00   0.50    0.46    --  -82.50 -97.00  23.00  144
 26  \w   -149.00 -63.00   0.50    0.46    --  -82.50 -50.00 122.00  172
;
_diffrn_measurement_device 'four-circle diffractometer'
_diffrn_measurement_device_type 'XtaLAB Synergy, Dualflex, HyPix3000'
_diffrn_measurement_method '\w scans'
_diffrn_radiation_type CuK\a
_diffrn_radiation_wavelength 1.54184
_diffrn_reflns_av_R_equivalents 0.0504
_diffrn_reflns_av_unetI/netI 0.0331
_diffrn_reflns_Laue_measured_fraction_full 0.885
_diffrn_reflns_Laue_measured_fraction_max 0.880
_diffrn_reflns_limit_h_max 11
_diffrn_reflns_limit_h_min -9
_diffrn_reflns_limit_k_max 23
_diffrn_reflns_limit_k_min -22
_diffrn_reflns_limit_l_max 11
_diffrn_reflns_limit_l_min -10
_diffrn_reflns_number 8978
_diffrn_reflns_point_group_measured_fraction_full 0.885
_diffrn_reflns_point_group_measured_fraction_max 0.880
_diffrn_reflns_theta_full 67.684
_diffrn_reflns_theta_max 68.103
_diffrn_reflns_theta_min 4.519
_exptl_absorpt_coefficient_mu 2.153
_exptl_absorpt_correction_T_max 1.00000
_exptl_absorpt_correction_T_min 0.71078
_exptl_absorpt_correction_type multi-scan
_exptl_absorpt_process_details
;
CrysAlisPro 1.171.40.53 (Rigaku Oxford Diffraction, 2019)
Empirical absorption correction using spherical harmonics,
 implemented in SCALE3 ABSPACK scaling algorithm.
;
_exptl_crystal_colour 'clear whiteish colourless'
_exptl_crystal_colour_lustre clear
_exptl_crystal_colour_modifier whiteish
_exptl_crystal_colour_primary colourless
_exptl_crystal_density_diffrn 1.321
_exptl_crystal_description block
_exptl_crystal_F_000 648
_exptl_crystal_size_max 0.1
_exptl_crystal_size_mid 0.1
_exptl_crystal_size_min 0.05
_refine_diff_density_max 0.282
_refine_diff_density_min -0.223
_refine_diff_density_rms 0.054
_refine_ls_extinction_method none
_refine_ls_goodness_of_fit_ref 1.087
_refine_ls_hydrogen_treatment constr
_refine_ls_matrix_type full
_refine_ls_number_parameters 200
_refine_ls_number_reflns 2500
_refine_ls_number_restraints 0
_refine_ls_restrained_S_all 1.087
_refine_ls_R_factor_all 0.0436
_refine_ls_R_factor_gt 0.0429
_refine_ls_shift/su_max 0.001
_refine_ls_shift/su_mean 0.000
_refine_ls_structure_factor_coef Fsqd
_refine_ls_weighting_details 'w=1/[\s^2^(Fo^2^)+(0.0384P)^2^+1.5930P] where P=(Fo^2^+2Fc^2^)/3'
_refine_ls_weighting_scheme calc
_refine_ls_wR_factor_gt 0.1047
_refine_ls_wR_factor_ref 0.1053
_reflns_Friedel_coverage 0.000
_reflns_number_gt 2441
_reflns_number_total 2500
_reflns_threshold_expression 'I > 2\s(I)'
_cod_data_source_file d2sc04005k2.cif
_cod_data_source_block kmcke212_2
_cod_depositor_comments 'Adding full bibliography for 1567725--1567729.cif.'
_cod_original_cell_volume 1552.05(5)
_cod_database_code 1567728
_shelx_shelxl_version_number 2018/3
_shelx_space_group_comment
;
The symmetry employed for this shelxl refinement is uniquely defined
by the following loop, which should always be used as a source of
symmetry information in preference to the above space-group names.
They are only intended as comments.
;
_shelx_estimated_absorpt_t_max 0.900
_shelx_estimated_absorpt_t_min 0.814
_olex2_refinement_description
;
1. Fixed Uiso
 At 1.2 times of:
  All C(H) groups, All C(H,H) groups
 At 1.5 times of:
  All C(H,H,H) groups
2.a Ternary CH refined with riding coordinates:
 C4(H4), C14(H14), C11(H11)
2.b Secondary CH2 refined with riding coordinates:
 C13(H13a,H13b)
2.c Aromatic/amide H refined with riding coordinates:
 C9(H9), C6(H6), C16(H16), C12(H12), C17(H17), C20(H20), C19(H19), C8(H8),
 C7(H7)
2.d Idealised Me refined as rotating group:
 C1(H1a,H1b,H1c)
;
_olex2_submission_special_instructions 'No special instructions were received'
_oxdiff_exptl_absorpt_empirical_details
;
Empirical correction (ABSPACK) includes:
- Absorption correction using spherical harmonics
- Frame scaling
;

loop_
_space_group_symop_operation_xyz
'x, y, z'
'-x, y+1/2, -z+1/2'
'-x, -y, -z'
'x, -y-1/2, z-1/2'

loop_
_atom_site_label
_atom_site_type_symbol
_atom_site_fract_x
_atom_site_fract_y
_atom_site_fract_z
_atom_site_U_iso_or_equiv
_atom_site_adp_type
_atom_site_occupancy
_atom_site_site_symmetry_order
_atom_site_calc_flag
_atom_site_refinement_flags_posn
_atom_site_refinement_flags_adp
_atom_site_refinement_flags_occupancy
_atom_site_disorder_assembly
_atom_site_disorder_group
Cl1 Cl -0.03676(5) 0.52712(3) 0.22123(6) 0.02410(17) Uani 1 1 d . . . . .
O1 O 1.03742(18) 0.28732(8) 1.0348(2) 0.0352(4) Uani 1 1 d . . . . .
C5 C 0.6020(2) 0.36561(10) 0.9362(2) 0.0180(4) Uani 1 1 d . . . . .
C15 C 0.3786(2) 0.39047(10) 0.5128(2) 0.0197(4) Uani 1 1 d . . . . .
C10 C 0.4675(2) 0.32773(10) 0.8410(2) 0.0182(4) Uani 1 1 d . . . . .
C9 C 0.3338(2) 0.32974(10) 0.8673(2) 0.0194(4) Uani 1 1 d . . . . .
H9 H 0.243546 0.303302 0.803753 0.023 Uiso 1 1 calc R U . . .
C4 C 0.7347(2) 0.35741(10) 0.8874(2) 0.0191(4) Uani 1 1 d . . . . .
H4 H 0.832711 0.381755 0.961273 0.023 Uiso 1 1 calc R U . . .
C3 C 0.7635(2) 0.28176(10) 0.8765(2) 0.0198(4) Uani 1 1 d . . . . .
C6 C 0.5991(2) 0.40834(10) 1.0531(2) 0.0208(4) Uani 1 1 d . . . . .
H6 H 0.688354 0.435641 1.115058 0.025 Uiso 1 1 calc R U . . .
C16 C 0.3341(2) 0.44425(10) 0.5839(3) 0.0212(4) Uani 1 1 d . . . . .
H16 H 0.392548 0.452491 0.694222 0.025 Uiso 1 1 calc R U . . .
C12 C 0.6329(2) 0.24735(10) 0.7828(2) 0.0200(4) Uani 1 1 d . . . . .
H12 H 0.633530 0.199637 0.764396 0.024 Uiso 1 1 calc R U . . .
C17 C 0.2057(2) 0.48561(10) 0.4952(3) 0.0218(5) Uani 1 1 d . . . . .
H17 H 0.176156 0.521757 0.544555 0.026 Uiso 1 1 calc R U . . .
C20 C 0.2886(2) 0.37896(11) 0.3522(3) 0.0225(5) Uani 1 1 d . . . . .
H20 H 0.314904 0.341909 0.302605 0.027 Uiso 1 1 calc R U . . .
C18 C 0.1214(2) 0.47365(10) 0.3347(3) 0.0208(4) Uani 1 1 d . . . . .
C19 C 0.1605(2) 0.42044(11) 0.2618(3) 0.0233(5) Uani 1 1 d . . . . .
H19 H 0.100897 0.412224 0.151613 0.028 Uiso 1 1 calc R U . . .
C8 C 0.3331(2) 0.37091(10) 0.9878(3) 0.0222(5) Uani 1 1 d . . . . .
H8 H 0.242701 0.371813 1.008267 0.027 Uiso 1 1 calc R U . . .
C7 C 0.4636(3) 0.41075(10) 1.0785(3) 0.0227(5) Uani 1 1 d . . . . .
H7 H 0.460621 0.439814 1.158409 0.027 Uiso 1 1 calc R U . . .
C13 C 0.6710(2) 0.38521(11) 0.7151(3) 0.0220(5) Uani 1 1 d . . . . .
H13A H 0.645928 0.434413 0.713620 0.026 Uiso 1 1 calc R U . . .
H13B H 0.752883 0.380072 0.676223 0.026 Uiso 1 1 calc R U . . .
C14 C 0.5200(2) 0.34524(11) 0.6050(2) 0.0204(4) Uani 1 1 d . . . . .
H14 H 0.545167 0.320064 0.525986 0.025 Uiso 1 1 calc R U . . .
C11 C 0.4847(2) 0.28985(10) 0.7087(2) 0.0188(4) Uani 1 1 d . . . . .
H11 H 0.389550 0.261658 0.644167 0.023 Uiso 1 1 calc R U . . .
C2 C 0.9235(2) 0.25184(11) 0.9565(3) 0.0232(5) Uani 1 1 d . . . . .
C1 C 0.9436(3) 0.17658(12) 0.9390(3) 0.0332(6) Uani 1 1 d . . . . .
H1A H 1.055311 0.164326 0.997865 0.050 Uiso 1 1 calc R U . . .
H1B H 0.907772 0.165501 0.826646 0.050 Uiso 1 1 calc R U . . .
H1C H 0.880880 0.150853 0.981198 0.050 Uiso 1 1 calc R U . . .

loop_
_atom_site_aniso_label
_atom_site_aniso_U_11
_atom_site_aniso_U_22
_atom_site_aniso_U_33
_atom_site_aniso_U_23
_atom_site_aniso_U_13
_atom_site_aniso_U_12
Cl1 0.0205(3) 0.0229(3) 0.0263(3) 0.0038(2) 0.0079(2) 0.00145(18)
O1 0.0218(8) 0.0288(9) 0.0460(11) -0.0062(8) 0.0065(7) -0.0001(7)
C5 0.0203(10) 0.0141(9) 0.0191(11) 0.0019(8) 0.0080(8) 0.0003(7)
C15 0.0226(10) 0.0188(10) 0.0201(11) -0.0003(9) 0.0115(8) -0.0024(8)
C10 0.0242(10) 0.0125(9) 0.0177(11) 0.0012(8) 0.0089(8) 0.0012(8)
C9 0.0203(10) 0.0165(9) 0.0205(11) 0.0048(8) 0.0079(8) -0.0004(8)
C4 0.0192(10) 0.0169(10) 0.0206(11) -0.0012(8) 0.0081(8) -0.0032(7)
C3 0.0236(10) 0.0171(10) 0.0208(11) -0.0009(9) 0.0117(8) -0.0001(8)
C6 0.0256(10) 0.0142(9) 0.0193(11) 0.0013(8) 0.0067(8) 0.0008(8)
C16 0.0268(11) 0.0183(10) 0.0177(11) 0.0002(9) 0.0090(8) -0.0014(8)
C12 0.0259(10) 0.0158(9) 0.0209(11) 0.0003(9) 0.0127(8) 0.0006(8)
C17 0.0281(11) 0.0158(9) 0.0240(12) -0.0011(9) 0.0136(9) -0.0008(8)
C20 0.0249(11) 0.0241(11) 0.0216(11) -0.0038(9) 0.0129(9) -0.0012(8)
C18 0.0204(10) 0.0173(10) 0.0251(12) 0.0032(9) 0.0103(8) -0.0009(8)
C19 0.0231(10) 0.0258(11) 0.0202(11) -0.0022(9) 0.0087(8) -0.0036(8)
C8 0.0275(11) 0.0196(10) 0.0231(11) 0.0073(9) 0.0144(9) 0.0065(8)
C7 0.0332(11) 0.0164(10) 0.0196(11) 0.0009(9) 0.0126(9) 0.0041(8)
C13 0.0228(10) 0.0207(10) 0.0240(12) 0.0016(9) 0.0115(9) -0.0019(8)
C14 0.0244(10) 0.0202(10) 0.0188(11) -0.0013(9) 0.0113(8) -0.0001(8)
C11 0.0203(10) 0.0162(9) 0.0200(11) -0.0029(8) 0.0088(8) -0.0026(7)
C2 0.0232(10) 0.0233(11) 0.0248(12) -0.0015(9) 0.0121(9) 0.0001(8)
C1 0.0273(11) 0.0252(12) 0.0425(15) -0.0029(11) 0.0110(10) 0.0064(9)

loop_
_atom_type_symbol
_atom_type_description
_atom_type_scat_dispersion_real
_atom_type_scat_dispersion_imag
_atom_type_scat_source
C C 0.0181 0.0091 'International Tables Vol C Tables 4.2.6.8 and 6.1.1.4'
H H 0.0000 0.0000 'International Tables Vol C Tables 4.2.6.8 and 6.1.1.4'
Cl Cl 0.3639 0.7018 'International Tables Vol C Tables 4.2.6.8 and 6.1.1.4'
O O 0.0492 0.0322 'International Tables Vol C Tables 4.2.6.8 and 6.1.1.4'

loop_
_geom_angle_atom_site_label_1
_geom_angle_atom_site_label_2
_geom_angle_atom_site_label_3
_geom_angle
_geom_angle_site_symmetry_1
_geom_angle_site_symmetry_3
_geom_angle_publ_flag
C10 C5 C4 112.72(18) . . ?
C6 C5 C10 119.97(18) . . ?
C6 C5 C4 127.17(19) . . ?
C16 C15 C14 122.43(18) . . ?
C20 C15 C16 117.98(19) . . ?
C20 C15 C14 119.59(18) . . ?
C5 C10 C11 113.09(17) . . ?
C9 C10 C5 120.67(19) . . ?
C9 C10 C11 126.17(19) . . ?
C10 C9 H9 120.4 . . ?
C10 C9 C8 119.16(19) . . ?
C8 C9 H9 120.4 . . ?
C5 C4 H4 112.0 . . ?
C5 C4 C3 108.60(16) . . ?
C5 C4 C13 106.30(16) . . ?
C3 C4 H4 112.0 . . ?
C3 C4 C13 105.71(17) . . ?
C13 C4 H4 112.0 . . ?
C12 C3 C4 113.29(18) . . ?
C12 C3 C2 125.01(19) . . ?
C2 C3 C4 121.63(18) . . ?
C5 C6 H6 120.4 . . ?
C5 C6 C7 119.21(19) . . ?
C7 C6 H6 120.4 . . ?
C15 C16 H16 119.5 . . ?
C17 C16 C15 120.98(19) . . ?
C17 C16 H16 119.5 . . ?
C3 C12 H12 122.4 . . ?
C3 C12 C11 115.11(18) . . ?
C11 C12 H12 122.4 . . ?
C16 C17 H17 120.3 . . ?
C18 C17 C16 119.32(19) . . ?
C18 C17 H17 120.3 . . ?
C15 C20 H20 119.2 . . ?
C15 C20 C19 121.53(19) . . ?
C19 C20 H20 119.2 . . ?
C17 C18 Cl1 119.58(16) . . ?
C19 C18 Cl1 119.33(17) . . ?
C19 C18 C17 121.09(19) . . ?
C20 C19 H19 120.5 . . ?
C18 C19 C20 119.1(2) . . ?
C18 C19 H19 120.5 . . ?
C9 C8 H8 119.7 . . ?
C7 C8 C9 120.54(19) . . ?
C7 C8 H8 119.7 . . ?
C6 C7 H7 119.8 . . ?
C8 C7 C6 120.4(2) . . ?
C8 C7 H7 119.8 . . ?
C4 C13 H13A 109.7 . . ?
C4 C13 H13B 109.7 . . ?
H13A C13 H13B 108.2 . . ?
C14 C13 C4 109.91(16) . . ?
C14 C13 H13A 109.7 . . ?
C14 C13 H13B 109.7 . . ?
C15 C14 C13 113.92(17) . . ?
C15 C14 H14 107.3 . . ?
C15 C14 C11 112.58(16) . . ?
C13 C14 H14 107.3 . . ?
C13 C14 C11 108.19(16) . . ?
C11 C14 H14 107.3 . . ?
C10 C11 C14 107.02(16) . . ?
C10 C11 H11 112.2 . . ?
C12 C11 C10 107.46(17) . . ?
C12 C11 C14 105.21(16) . . ?
C12 C11 H11 112.2 . . ?
C14 C11 H11 112.2 . . ?
O1 C2 C3 120.91(19) . . ?
O1 C2 C1 120.3(2) . . ?
C3 C2 C1 118.75(19) . . ?
C2 C1 H1A 109.5 . . ?
C2 C1 H1B 109.5 . . ?
C2 C1 H1C 109.5 . . ?
H1A C1 H1B 109.5 . . ?
H1A C1 H1C 109.5 . . ?
H1B C1 H1C 109.5 . . ?

loop_
_geom_bond_atom_site_label_1
_geom_bond_atom_site_label_2
_geom_bond_distance
_geom_bond_site_symmetry_2
_geom_bond_publ_flag
Cl1 C18 1.749(2) . ?
O1 C2 1.218(3) . ?
C5 C10 1.401(3) . ?
C5 C4 1.513(3) . ?
C5 C6 1.387(3) . ?
C15 C16 1.404(3) . ?
C15 C20 1.387(3) . ?
C15 C14 1.516(3) . ?
C10 C9 1.383(3) . ?
C10 C11 1.512(3) . ?
C9 H9 0.9500 . ?
C9 C8 1.389(3) . ?
C4 H4 1.0000 . ?
C4 C3 1.517(3) . ?
C4 C13 1.555(3) . ?
C3 C12 1.339(3) . ?
C3 C2 1.479(3) . ?
C6 H6 0.9500 . ?
C6 C7 1.395(3) . ?
C16 H16 0.9500 . ?
C16 C17 1.389(3) . ?
C12 H12 0.9500 . ?
C12 C11 1.507(3) . ?
C17 H17 0.9500 . ?
C17 C18 1.381(3) . ?
C20 H20 0.9500 . ?
C20 C19 1.392(3) . ?
C18 C19 1.380(3) . ?
C19 H19 0.9500 . ?
C8 H8 0.9500 . ?
C8 C7 1.389(3) . ?
C7 H7 0.9500 . ?
C13 H13A 0.9900 . ?
C13 H13B 0.9900 . ?
C13 C14 1.555(3) . ?
C14 H14 1.0000 . ?
C14 C11 1.583(3) . ?
C11 H11 1.0000 . ?
C2 C1 1.503(3) . ?
C1 H1A 0.9800 . ?
C1 H1B 0.9800 . ?
C1 H1C 0.9800 . ?

loop_
_geom_torsion_atom_site_label_1
_geom_torsion_atom_site_label_2
_geom_torsion_atom_site_label_3
_geom_torsion_atom_site_label_4
_geom_torsion
_geom_torsion_site_symmetry_1
_geom_torsion_site_symmetry_2
_geom_torsion_site_symmetry_3
_geom_torsion_site_symmetry_4
_geom_torsion_publ_flag
Cl1 C18 C19 C20 178.64(16) . . . . ?
C5 C10 C9 C8 1.2(3) . . . . ?
C5 C10 C11 C12 54.0(2) . . . . ?
C5 C10 C11 C14 -58.6(2) . . . . ?
C5 C4 C3 C12 53.6(2) . . . . ?
C5 C4 C3 C2 -129.5(2) . . . . ?
C5 C4 C13 C14 -58.1(2) . . . . ?
C5 C6 C7 C8 -0.1(3) . . . . ?
C15 C16 C17 C18 -0.3(3) . . . . ?
C15 C20 C19 C18 -0.9(3) . . . . ?
C15 C14 C11 C10 -69.3(2) . . . . ?
C15 C14 C11 C12 176.55(16) . . . . ?
C10 C5 C4 C3 -51.5(2) . . . . ?
C10 C5 C4 C13 61.9(2) . . . . ?
C10 C5 C6 C7 2.7(3) . . . . ?
C10 C9 C8 C7 1.4(3) . . . . ?
C9 C10 C11 C12 -129.1(2) . . . . ?
C9 C10 C11 C14 118.3(2) . . . . ?
C9 C8 C7 C6 -2.0(3) . . . . ?
C4 C5 C10 C9 -179.24(18) . . . . ?
C4 C5 C10 C11 -2.1(2) . . . . ?
C4 C5 C6 C7 178.00(19) . . . . ?
C4 C3 C12 C11 -0.5(3) . . . . ?
C4 C3 C2 O1 0.4(3) . . . . ?
C4 C3 C2 C1 -179.3(2) . . . . ?
C4 C13 C14 C15 125.91(18) . . . . ?
C4 C13 C14 C11 -0.1(2) . . . . ?
C3 C4 C13 C14 57.2(2) . . . . ?
C3 C12 C11 C10 -53.3(2) . . . . ?
C3 C12 C11 C14 60.5(2) . . . . ?
C6 C5 C10 C9 -3.3(3) . . . . ?
C6 C5 C10 C11 173.81(18) . . . . ?
C6 C5 C4 C3 132.9(2) . . . . ?
C6 C5 C4 C13 -113.7(2) . . . . ?
C16 C15 C20 C19 2.0(3) . . . . ?
C16 C15 C14 C13 -46.2(3) . . . . ?
C16 C15 C14 C11 77.5(2) . . . . ?
C16 C17 C18 Cl1 -178.09(15) . . . . ?
C16 C17 C18 C19 1.4(3) . . . . ?
C12 C3 C2 O1 177.0(2) . . . . ?
C12 C3 C2 C1 -2.7(3) . . . . ?
C17 C18 C19 C20 -0.9(3) . . . . ?
C20 C15 C16 C17 -1.4(3) . . . . ?
C20 C15 C14 C13 133.9(2) . . . . ?
C20 C15 C14 C11 -102.4(2) . . . . ?
C13 C4 C3 C12 -60.1(2) . . . . ?
C13 C4 C3 C2 116.8(2) . . . . ?
C13 C14 C11 C10 57.4(2) . . . . ?
C13 C14 C11 C12 -56.7(2) . . . . ?
C14 C15 C16 C17 178.72(18) . . . . ?
C14 C15 C20 C19 -178.14(19) . . . . ?
C11 C10 C9 C8 -175.48(19) . . . . ?
C2 C3 C12 C11 -177.27(19) . . . . ?
